data_7034298
loop_
_publ_author_name
'Bakewell, Clare'
'Fateh-Iravani, Giovanna'
'Beh, Daniel W.'
'Myers, Dominic'
'Tabthong, Sittichoke'
'Hormnirun, Pimpa'
'White, Andrew J. P.'
'Long, Nicholas'
'Williams, Charlotte K.'

_publ_section_title
;
 Comparing a series of 8-quinolinolato complexes of aluminium, titanium
 and zinc as initiators for the ring-opening polymerization of
 rac-lactide.
;
_journal_issue 27
_journal_name_full 'Dalton transactions (Cambridge, England : 2003)'
_journal_page_first 12326
_journal_page_last 12337
_journal_paper_doi 10.1039/c5dt00192g
_journal_volume 44
_journal_year 2015
_chemical_formula_moiety 'C36 H39 N3 O3 Zn3, C7 H8'
_chemical_formula_sum 'C43 H47 N3 O3 Zn3'
_chemical_formula_weight 849.94
_chemical_name_systematic
;
 ?
;
_space_group_crystal_system triclinic
_space_group_IT_number 2
_space_group_name_Hall '-P 1'
_space_group_name_H-M_alt 'P -1'
_symmetry_space_group_name_Hall '-P 1'
_symmetry_space_group_name_H-M 'P -1'
_atom_sites_solution_hydrogens geom
_audit_creation_method SHELXL
_audit_update_record
;
2015-01-14 deposited with the CCDC.
2015-02-24 downloaded from the CCDC.
;
_cell_angle_alpha 80.956(4)
_cell_angle_beta 69.131(4)
_cell_angle_gamma 78.832(4)
_cell_formula_units_Z 2
_cell_length_a 11.8656(5)
_cell_length_b 12.3476(6)
_cell_length_c 14.4868(7)
_cell_measurement_reflns_used 3539
_cell_measurement_temperature 173
_cell_measurement_theta_max 27.7840
_cell_measurement_theta_min 2.5370
_cell_volume 1936.66(17)
_computing_cell_refinement 'CrysAlisPro, Agilent Technologies'
_computing_data_collection 'CrysAlisPro, Agilent Technologies'
_computing_data_reduction 'CrysAlisPro, Agilent Technologies'
_computing_molecular_graphics 'Bruker SHELXTL'
_computing_publication_material 'CIFTAB-2013 (Sheldrick, 2013)'
_computing_structure_refinement 'SHELXL-2013 (Sheldrick, 2013)'
_computing_structure_solution 'SHELXS-2013 (Sheldrick, 2013)'
_diffrn_ambient_temperature 173
_diffrn_detector_area_resol_mean 16.0382
_diffrn_measured_fraction_theta_full 0.985
_diffrn_measured_fraction_theta_max 0.790
_diffrn_measurement_device_type 'Agilent Xcalibur 3 E'
_diffrn_measurement_method 'omega scans'
_diffrn_radiation_type MoK\a
_diffrn_radiation_wavelength 0.71073
_diffrn_reflns_av_R_equivalents 0.0181
_diffrn_reflns_av_unetI/netI 0.0421
_diffrn_reflns_Laue_measured_fraction_full 0.985
_diffrn_reflns_Laue_measured_fraction_max 0.790
_diffrn_reflns_limit_h_max 15
_diffrn_reflns_limit_h_min -13
_diffrn_reflns_limit_k_max 15
_diffrn_reflns_limit_k_min -10
_diffrn_reflns_limit_l_max 19
_diffrn_reflns_limit_l_min -16
_diffrn_reflns_number 11176
_diffrn_reflns_point_group_measured_fraction_full 0.985
_diffrn_reflns_point_group_measured_fraction_max 0.790
_diffrn_reflns_theta_full 25.242
_diffrn_reflns_theta_max 28.313
_diffrn_reflns_theta_min 2.691
_diffrn_source 'Enhance (Mo) X-ray Source'
_exptl_absorpt_coefficient_mu 1.886
_exptl_absorpt_correction_T_max 0.712
_exptl_absorpt_correction_T_min 0.527
_exptl_absorpt_correction_type analytical
_exptl_absorpt_process_details
;
CrysAlisPro, Agilent Technologies,
Version 1.171.37.33a (release 28-03-2014 CrysAlis171 .NET)
(compiled Mar 28 2014,12:25:20)
Analytical numeric absorption correction using a multifaceted crystal
model based on expressions derived by R.C. Clark & J.S. Reid.
(Clark, R. C. & Reid, J. S. (1995). Acta Cryst. A51, 887-897)
Empirical absorption correction using spherical harmonics,
implemented in SCALE3 ABSPACK scaling algorithm.
;
_exptl_crystal_colour Yellow
_exptl_crystal_density_diffrn 1.458
_exptl_crystal_description blocks
_exptl_crystal_F_000 880
_exptl_crystal_size_max 0.65
_exptl_crystal_size_mid 0.40
_exptl_crystal_size_min 0.27
_refine_diff_density_max 0.325
_refine_diff_density_min -0.479
_refine_diff_density_rms 0.067
_refine_ls_extinction_coef 0.0018(2)
_refine_ls_extinction_expression Fc^*^=kFc[1+0.001xFc^2^\l^3^/sin(2\q)]^-1/4^
_refine_ls_extinction_method SHELXL
_refine_ls_goodness_of_fit_ref 1.043
_refine_ls_hydrogen_treatment constr
_refine_ls_matrix_type full
_refine_ls_number_parameters 477
_refine_ls_number_reflns 7619
_refine_ls_number_restraints 0
_refine_ls_restrained_S_all 1.043
_refine_ls_R_factor_all 0.0436
_refine_ls_R_factor_gt 0.0323
_refine_ls_shift/su_max 0.002
_refine_ls_shift/su_mean 0.000
_refine_ls_structure_factor_coef Fsqd
_refine_ls_weighting_details 'w=1/[\s^2^(Fo^2^)+(0.0251P)^2^+1.0873P] where P=(Fo^2^+2Fc^2^)/3'
_refine_ls_weighting_scheme calc
_refine_ls_wR_factor_gt 0.0681
_refine_ls_wR_factor_ref 0.0738
_reflns_Friedel_coverage 0.000
_reflns_number_gt 6378
_reflns_number_total 7619
_reflns_threshold_expression 'I > 2\s(I)'
_cod_data_source_file c5dt00192g2.cif
_cod_data_source_block Zn-D
_cod_depositor_comments 'Adding full bibliography for 7034296--7034298.cif.'
_cod_original_cell_volume 1936.67(17)
_cod_database_code 7034298
_shelx_space_group_comment
;
The symmetry employed for this shelxl refinement is uniquely defined
by the following loop, which should always be used as a source of
symmetry information in preference to the above space-group names.
They are only intended as comments.
;
_shelxl_version_number 2013-4

loop_
_space_group_symop_operation_xyz
'x, y, z'
'-x, -y, -z'

loop_
_atom_site_label
_atom_site_type_symbol
_atom_site_fract_x
_atom_site_fract_y
_atom_site_fract_z
_atom_site_U_iso_or_equiv
_atom_site_adp_type
_atom_site_occupancy
_atom_site_site_symmetry_order
_atom_site_calc_flag
_atom_site_refinement_flags_posn
_atom_site_refinement_flags_adp
Zn1 Zn 0.71695(3) 0.30719(2) 0.15947(2) 0.02180(8) Uani 1 1 d . .
Zn2 Zn 0.45122(3) 0.20128(2) 0.31426(2) 0.02214(8) Uani 1 1 d . .
Zn3 Zn 0.69624(3) 0.02029(2) 0.22281(2) 0.02318(9) Uani 1 1 d . .
N1 N 0.67956(17) 0.36015(17) 0.02821(14) 0.0203(4) Uani 1 1 d . .
C2 C 0.6743(2) 0.4607(2) -0.01949(19) 0.0247(6) Uani 1 1 d . .
C3 C 0.6405(2) 0.4817(2) -0.1052(2) 0.0315(7) Uani 1 1 d . .
H3A H 0.6351 0.5547 -0.1375 0.038 Uiso 1 1 calc R U
C4 C 0.6155(2) 0.3980(2) -0.1416(2) 0.0335(7) Uani 1 1 d . .
H4A H 0.5930 0.4126 -0.1995 0.040 Uiso 1 1 calc R U
C5 C 0.6228(2) 0.2892(2) -0.09406(19) 0.0267(6) Uani 1 1 d . .
C6 C 0.6013(3) 0.1973(3) -0.1280(2) 0.0372(7) Uani 1 1 d . .
H6A H 0.5788 0.2063 -0.1857 0.045 Uiso 1 1 calc R U
C7 C 0.6130(3) 0.0946(3) -0.0773(2) 0.0362(7) Uani 1 1 d . .
H7A H 0.5989 0.0326 -0.1008 0.043 Uiso 1 1 calc R U
C8 C 0.6453(2) 0.0791(2) 0.0088(2) 0.0284(6) Uani 1 1 d . .
H8A H 0.6533 0.0068 0.0420 0.034 Uiso 1 1 calc R U
C9 C 0.6656(2) 0.1666(2) 0.04550(18) 0.0215(5) Uani 1 1 d . .
O9 O 0.69590(15) 0.15775(13) 0.12765(12) 0.0228(4) Uani 1 1 d . .
C10 C 0.6554(2) 0.2740(2) -0.00747(18) 0.0215(5) Uani 1 1 d . .
C11 C 0.7071(2) 0.5517(2) 0.0186(2) 0.0316(7) Uani 1 1 d . .
H11A H 0.6325 0.5963 0.0578 0.047 Uiso 1 1 calc R U
H11B H 0.7536 0.5989 -0.0374 0.047 Uiso 1 1 calc R U
H11C H 0.7567 0.5195 0.0605 0.047 Uiso 1 1 calc R U
C12 C 0.8623(2) 0.3376(2) 0.1816(2) 0.0317(6) Uani 1 1 d . .
H12A H 0.8464 0.4141 0.2007 0.038 Uiso 1 1 calc R U
H12B H 0.8758 0.2861 0.2377 0.038 Uiso 1 1 calc R U
C13 C 0.9777(3) 0.3251(3) 0.0910(3) 0.0554(10) Uani 1 1 d . .
H13A H 0.9700 0.3837 0.0385 0.083 Uiso 1 1 calc R U
H13B H 0.9891 0.2525 0.0671 0.083 Uiso 1 1 calc R U
H13C H 1.0481 0.3312 0.1092 0.083 Uiso 1 1 calc R U
N21 N 0.36198(17) 0.30099(16) 0.43031(15) 0.0197(4) Uani 1 1 d . .
C22 C 0.2700(2) 0.2835(2) 0.51284(19) 0.0244(6) Uani 1 1 d . .
C23 C 0.2165(2) 0.3638(2) 0.5807(2) 0.0281(6) Uani 1 1 d . .
H23A H 0.1518 0.3487 0.6403 0.034 Uiso 1 1 calc R U
C24 C 0.2574(2) 0.4631(2) 0.5612(2) 0.0277(6) Uani 1 1 d . .
H24A H 0.2205 0.5175 0.6069 0.033 Uiso 1 1 calc R U
C25 C 0.3541(2) 0.4860(2) 0.47336(18) 0.0217(5) Uani 1 1 d . .
C26 C 0.4029(2) 0.5861(2) 0.4475(2) 0.0282(6) Uani 1 1 d . .
H26A H 0.3676 0.6455 0.4883 0.034 Uiso 1 1 calc R U
C27 C 0.5006(2) 0.5972(2) 0.3640(2) 0.0270(6) Uani 1 1 d . .
H27A H 0.5341 0.6645 0.3476 0.032 Uiso 1 1 calc R U
C28 C 0.5539(2) 0.5120(2) 0.30098(19) 0.0246(6) Uani 1 1 d . .
H28A H 0.6236 0.5220 0.2440 0.030 Uiso 1 1 calc R U
C29 C 0.5065(2) 0.4139(2) 0.32069(18) 0.0200(5) Uani 1 1 d . .
O29 O 0.54816(15) 0.33153(14) 0.26163(12) 0.0238(4) Uani 1 1 d . .
C30 C 0.4055(2) 0.40050(19) 0.40970(17) 0.0192(5) Uani 1 1 d . .
C31 C 0.2247(3) 0.1739(2) 0.5327(2) 0.0378(7) Uani 1 1 d . .
H31A H 0.1492 0.1831 0.5174 0.057 Uiso 1 1 calc R U
H31B H 0.2088 0.1465 0.6028 0.057 Uiso 1 1 calc R U
H31C H 0.2865 0.1204 0.4911 0.057 Uiso 1 1 calc R U
C32 C 0.3701(2) 0.1305(2) 0.2469(2) 0.0291(6) Uani 1 1 d . .
H32A H 0.4255 0.0633 0.2200 0.035 Uiso 1 1 calc R U
H32B H 0.2961 0.1056 0.2977 0.035 Uiso 1 1 calc R U
C33 C 0.3326(3) 0.1996(2) 0.1630(2) 0.0338(7) Uani 1 1 d . .
H33A H 0.4050 0.2227 0.1104 0.051 Uiso 1 1 calc R U
H33B H 0.2752 0.2654 0.1884 0.051 Uiso 1 1 calc R U
H33C H 0.2934 0.1553 0.1362 0.051 Uiso 1 1 calc R U
N41 N 0.83102(18) 0.05445(17) 0.27165(15) 0.0237(5) Uani 1 1 d . .
C42 C 0.9509(2) 0.0370(2) 0.2295(2) 0.0320(7) Uani 1 1 d . .
C43 C 1.0276(3) 0.0504(3) 0.2810(3) 0.0423(8) Uani 1 1 d . .
H43A H 1.1135 0.0398 0.2491 0.051 Uiso 1 1 calc R U
C44 C 0.9794(3) 0.0783(2) 0.3756(3) 0.0409(8) Uani 1 1 d . .
H44A H 1.0318 0.0865 0.4098 0.049 Uiso 1 1 calc R U
C45 C 0.8510(3) 0.0953(2) 0.4238(2) 0.0305(6) Uani 1 1 d . .
C46 C 0.7916(3) 0.1173(2) 0.5239(2) 0.0403(8) Uani 1 1 d . .
H46A H 0.8377 0.1243 0.5638 0.048 Uiso 1 1 calc R U
C47 C 0.6684(3) 0.1283(2) 0.5625(2) 0.0404(8) Uani 1 1 d . .
H47A H 0.6293 0.1405 0.6306 0.048 Uiso 1 1 calc R U
C48 C 0.5968(3) 0.1223(2) 0.5051(2) 0.0311(6) Uani 1 1 d . .
H48A H 0.5105 0.1320 0.5345 0.037 Uiso 1 1 calc R U
C49 C 0.6495(2) 0.10263(19) 0.40691(18) 0.0222(5) Uani 1 1 d . .
O49 O 0.58674(15) 0.09278(14) 0.34934(12) 0.0233(4) Uani 1 1 d . .
C50 C 0.7798(2) 0.08547(19) 0.36641(18) 0.0228(5) Uani 1 1 d . .
C51 C 1.0006(3) 0.0019(3) 0.1263(2) 0.0470(9) Uani 1 1 d . .
H51A H 0.9717 -0.0672 0.1259 0.070 Uiso 1 1 calc R U
H51B H 1.0900 -0.0102 0.1041 0.070 Uiso 1 1 calc R U
H51C H 0.9728 0.0599 0.0814 0.070 Uiso 1 1 calc R U
C52 C 0.6701(3) -0.1313(2) 0.2158(2) 0.0378(7) Uani 1 1 d . .
H52A H 0.6593 -0.1718 0.2823 0.045 Uiso 1 1 calc R U
H52B H 0.5915 -0.1243 0.2043 0.045 Uiso 1 1 calc R U
C53 C 0.7628(4) -0.2046(3) 0.1411(3) 0.0718(12) Uani 1 1 d . .
H53A H 0.7738 -0.1683 0.0739 0.108 Uiso 1 1 calc R U
H53B H 0.7342 -0.2757 0.1478 0.108 Uiso 1 1 calc R U
H53C H 0.8408 -0.2176 0.1531 0.108 Uiso 1 1 calc R U
C60 C 0.9424(3) 0.6348(3) 0.6536(3) 0.0532(9) Uani 1 1 d . .
H60A H 0.9653 0.6645 0.7023 0.080 Uiso 1 1 calc R U
H60B H 0.8655 0.6773 0.6491 0.080 Uiso 1 1 calc R U
H60C H 1.0065 0.6406 0.5886 0.080 Uiso 1 1 calc R U
C61 C 0.9272(2) 0.5152(2) 0.6857(2) 0.0335(7) Uani 1 1 d . .
C62 C 0.9486(2) 0.4615(3) 0.7710(2) 0.0374(7) Uani 1 1 d . .
H62A H 0.9716 0.5012 0.8109 0.045 Uiso 1 1 calc R U
C63 C 0.9367(3) 0.3509(3) 0.7982(2) 0.0452(8) Uani 1 1 d . .
H63A H 0.9516 0.3150 0.8566 0.054 Uiso 1 1 calc R U
C64 C 0.9033(3) 0.2926(3) 0.7413(3) 0.0536(10) Uani 1 1 d . .
H64A H 0.8953 0.2164 0.7600 0.064 Uiso 1 1 calc R U
C65 C 0.8816(3) 0.3447(3) 0.6576(3) 0.0517(9) Uani 1 1 d . .
H65A H 0.8586 0.3046 0.6180 0.062 Uiso 1 1 calc R U
C66 C 0.8930(3) 0.4549(3) 0.6301(2) 0.0412(8) Uani 1 1 d . .
H66A H 0.8770 0.4901 0.5719 0.049 Uiso 1 1 calc R U

loop_
_atom_site_aniso_label
_atom_site_aniso_U_11
_atom_site_aniso_U_22
_atom_site_aniso_U_33
_atom_site_aniso_U_23
_atom_site_aniso_U_13
_atom_site_aniso_U_12
Zn1 0.02337(16) 0.02414(17) 0.02065(16) -0.00117(11) -0.00855(13) -0.00858(12)
Zn2 0.02241(15) 0.02033(16) 0.02506(16) -0.00450(12) -0.00751(13) -0.00547(11)
Zn3 0.02820(17) 0.01972(16) 0.02359(16) -0.00333(12) -0.01058(13) -0.00355(12)
N1 0.0173(10) 0.0261(12) 0.0160(10) 0.0007(8) -0.0037(9) -0.0056(8)
C2 0.0171(12) 0.0291(15) 0.0224(13) 0.0046(11) -0.0028(11) -0.0037(10)
C3 0.0264(14) 0.0334(16) 0.0297(15) 0.0089(12) -0.0084(12) -0.0049(12)
C4 0.0265(14) 0.0488(19) 0.0245(15) 0.0068(13) -0.0120(12) -0.0060(13)
C5 0.0219(13) 0.0401(17) 0.0220(13) 0.0008(11) -0.0110(11) -0.0099(11)
C6 0.0408(17) 0.055(2) 0.0260(15) -0.0035(13) -0.0193(14) -0.0164(15)
C7 0.0409(17) 0.0450(18) 0.0310(16) -0.0100(13) -0.0152(14) -0.0149(14)
C8 0.0311(14) 0.0299(15) 0.0267(14) -0.0052(11) -0.0093(12) -0.0092(12)
C9 0.0182(12) 0.0287(14) 0.0178(13) -0.0038(10) -0.0041(10) -0.0066(10)
O9 0.0317(10) 0.0210(9) 0.0205(9) -0.0010(7) -0.0132(8) -0.0072(7)
C10 0.0145(12) 0.0293(14) 0.0202(13) -0.0026(10) -0.0042(10) -0.0051(10)
C11 0.0335(15) 0.0259(15) 0.0313(15) 0.0047(11) -0.0061(13) -0.0099(12)
C12 0.0311(15) 0.0314(16) 0.0373(16) -0.0037(12) -0.0148(13) -0.0093(12)
C13 0.0302(17) 0.067(2) 0.069(3) -0.0263(19) -0.0038(17) -0.0166(16)
N21 0.0202(10) 0.0177(11) 0.0205(11) -0.0009(8) -0.0070(9) -0.0016(8)
C22 0.0210(13) 0.0220(14) 0.0263(14) 0.0011(10) -0.0066(11) 0.0008(10)
C23 0.0215(13) 0.0300(15) 0.0266(14) -0.0017(11) -0.0037(12) 0.0011(11)
C24 0.0266(14) 0.0283(15) 0.0284(15) -0.0094(11) -0.0108(12) 0.0038(11)
C25 0.0215(13) 0.0218(14) 0.0257(14) -0.0050(10) -0.0145(11) 0.0024(10)
C26 0.0331(15) 0.0181(14) 0.0382(16) -0.0077(11) -0.0190(13) 0.0025(11)
C27 0.0346(15) 0.0168(13) 0.0385(16) 0.0010(11) -0.0229(13) -0.0076(11)
C28 0.0286(14) 0.0226(14) 0.0258(14) 0.0032(10) -0.0122(12) -0.0097(11)
C29 0.0218(12) 0.0208(13) 0.0210(13) 0.0003(10) -0.0127(11) -0.0029(10)
O29 0.0255(9) 0.0241(10) 0.0203(9) -0.0046(7) -0.0023(8) -0.0089(7)
C30 0.0212(12) 0.0181(13) 0.0213(13) 0.0006(10) -0.0131(11) -0.0005(10)
C31 0.0329(16) 0.0275(16) 0.0399(17) 0.0026(13) 0.0031(14) -0.0080(12)
C32 0.0335(15) 0.0250(15) 0.0331(15) -0.0020(11) -0.0136(13) -0.0102(12)
C33 0.0323(15) 0.0334(16) 0.0379(17) -0.0008(12) -0.0157(14) -0.0046(12)
N41 0.0242(11) 0.0210(11) 0.0259(12) 0.0032(9) -0.0099(10) -0.0050(9)
C42 0.0281(15) 0.0276(15) 0.0380(17) 0.0070(12) -0.0119(13) -0.0055(12)
C43 0.0294(16) 0.0383(18) 0.059(2) 0.0105(15) -0.0186(16) -0.0098(13)
C44 0.0467(18) 0.0306(17) 0.062(2) 0.0053(15) -0.0392(17) -0.0109(14)
C45 0.0432(17) 0.0163(14) 0.0420(17) 0.0024(11) -0.0280(14) -0.0055(12)
C46 0.071(2) 0.0237(16) 0.0427(18) -0.0069(13) -0.0427(18) 0.0024(14)
C47 0.068(2) 0.0274(16) 0.0262(15) -0.0100(12) -0.0229(16) 0.0119(15)
C48 0.0423(16) 0.0192(14) 0.0279(15) -0.0029(11) -0.0115(13) 0.0042(12)
C49 0.0330(14) 0.0124(12) 0.0223(13) 0.0002(9) -0.0124(12) -0.0012(10)
O49 0.0256(9) 0.0223(9) 0.0237(9) -0.0038(7) -0.0098(8) -0.0031(7)
C50 0.0344(14) 0.0139(13) 0.0246(13) 0.0027(10) -0.0158(12) -0.0066(10)
C51 0.0328(17) 0.057(2) 0.0384(18) -0.0011(15) 0.0002(15) -0.0037(15)
C52 0.0494(18) 0.0278(16) 0.0425(18) -0.0076(13) -0.0194(15) -0.0094(13)
C53 0.078(3) 0.038(2) 0.094(3) -0.030(2) -0.020(2) 0.0053(19)
C60 0.047(2) 0.047(2) 0.061(2) -0.0097(17) -0.0133(18) -0.0025(16)
C61 0.0234(14) 0.0402(17) 0.0344(16) -0.0089(13) -0.0064(13) -0.0005(12)
C62 0.0205(14) 0.058(2) 0.0324(16) -0.0165(14) -0.0039(13) -0.0020(13)
C63 0.0277(16) 0.059(2) 0.0361(18) 0.0030(15) -0.0030(14) 0.0027(15)
C64 0.0357(18) 0.041(2) 0.067(3) -0.0048(18) 0.0030(18) -0.0064(15)
C65 0.0427(19) 0.062(2) 0.055(2) -0.0211(19) -0.0107(17) -0.0173(17)
C66 0.0340(16) 0.057(2) 0.0356(17) -0.0066(15) -0.0153(14) -0.0049(15)

loop_
_atom_type_symbol
_atom_type_description
_atom_type_scat_dispersion_real
_atom_type_scat_dispersion_imag
_atom_type_scat_source
C C 0.0033 0.0016 'International Tables Vol C Tables 4.2.6.8 and 6.1.1.4'
H H 0.0000 0.0000 'International Tables Vol C Tables 4.2.6.8 and 6.1.1.4'
N N 0.0061 0.0033 'International Tables Vol C Tables 4.2.6.8 and 6.1.1.4'
O O 0.0106 0.0060 'International Tables Vol C Tables 4.2.6.8 and 6.1.1.4'
Zn Zn 0.2839 1.4301 'International Tables Vol C Tables 4.2.6.8 and 6.1.1.4'

loop_
_geom_angle_atom_site_label_1
_geom_angle_atom_site_label_2
_geom_angle_atom_site_label_3
_geom_angle
C12 Zn1 O29 122.22(10)
C12 Zn1 O9 125.24(10)
O29 Zn1 O9 94.00(7)
C12 Zn1 N1 123.03(10)
O29 Zn1 N1 101.28(7)
O9 Zn1 N1 81.20(7)
C32 Zn2 O49 111.70(9)
C32 Zn2 O29 128.93(9)
O49 Zn2 O29 95.89(7)
C32 Zn2 N21 125.24(10)
O49 Zn2 N21 108.13(7)
O29 Zn2 N21 80.85(7)
C52 Zn3 O9 130.87(11)
C52 Zn3 O49 115.50(10)
O9 Zn3 O49 96.95(7)
C52 Zn3 N41 123.88(11)
O9 Zn3 N41 95.85(7)
O49 Zn3 N41 80.57(7)
C2 N1 C10 119.9(2)
C2 N1 Zn1 129.31(18)
C10 N1 Zn1 110.72(16)
N1 C2 C3 121.0(3)
N1 C2 C11 118.6(2)
C3 C2 C11 120.4(2)
C4 C3 C2 120.1(3)
C3 C4 C5 120.5(3)
C6 C5 C4 124.3(3)
C6 C5 C10 119.2(3)
C4 C5 C10 116.6(3)
C7 C6 C5 119.6(3)
C6 C7 C8 121.4(3)
C9 C8 C7 121.1(3)
O9 C9 C8 124.2(2)
O9 C9 C10 117.7(2)
C8 C9 C10 118.1(2)
C9 O9 Zn3 124.87(15)
C9 O9 Zn1 112.68(15)
Zn3 O9 Zn1 121.82(8)
N1 C10 C5 121.8(2)
N1 C10 C9 117.6(2)
C5 C10 C9 120.6(2)
C13 C12 Zn1 113.4(2)
C22 N21 C30 119.4(2)
C22 N21 Zn2 129.54(17)
C30 N21 Zn2 110.96(15)
N21 C22 C23 121.6(2)
N21 C22 C31 117.9(2)
C23 C22 C31 120.6(2)
C24 C23 C22 119.9(2)
C23 C24 C25 120.5(2)
C26 C25 C24 124.3(2)
C26 C25 C30 119.1(2)
C24 C25 C30 116.5(2)
C27 C26 C25 119.5(2)
C26 C27 C28 121.9(2)
C29 C28 C27 121.0(2)
O29 C29 C28 124.4(2)
O29 C29 C30 118.1(2)
C28 C29 C30 117.5(2)
C29 O29 Zn1 124.84(15)
C29 O29 Zn2 112.92(14)
Zn1 O29 Zn2 119.15(8)
N21 C30 C25 122.1(2)
N21 C30 C29 116.9(2)
C25 C30 C29 121.0(2)
C33 C32 Zn2 117.56(18)
C42 N41 C50 120.1(2)
C42 N41 Zn3 129.09(19)
C50 N41 Zn3 110.20(16)
N41 C42 C43 120.6(3)
N41 C42 C51 117.3(3)
C43 C42 C51 122.1(3)
C44 C43 C42 120.4(3)
C43 C44 C45 120.4(3)
C46 C45 C50 118.8(3)
C46 C45 C44 125.1(3)
C50 C45 C44 116.1(3)
C47 C46 C45 119.6(3)
C46 C47 C48 121.9(3)
C49 C48 C47 121.1(3)
O49 C49 C48 123.9(2)
O49 C49 C50 118.4(2)
C48 C49 C50 117.6(2)
C49 O49 Zn2 130.01(15)
C49 O49 Zn3 111.92(14)
Zn2 O49 Zn3 107.20(8)
N41 C50 C45 122.3(2)
N41 C50 C49 116.8(2)
C45 C50 C49 120.9(2)
C53 C52 Zn3 120.9(2)
C66 C61 C62 118.0(3)
C66 C61 C60 120.7(3)
C62 C61 C60 121.3(3)
C63 C62 C61 120.5(3)
C64 C63 C62 120.3(3)
C65 C64 C63 119.6(3)
C64 C65 C66 120.5(3)
C65 C66 C61 121.1(3)

loop_
_geom_bond_atom_site_label_1
_geom_bond_atom_site_label_2
_geom_bond_distance
Zn1 C12 1.975(3)
Zn1 O29 2.0215(16)
Zn1 O9 2.0514(17)
Zn1 N1 2.083(2)
Zn2 C32 1.977(3)
Zn2 O49 2.0427(17)
Zn2 O29 2.0487(16)
Zn2 N21 2.083(2)
Zn3 C52 1.979(3)
Zn3 O9 2.0116(17)
Zn3 O49 2.0537(16)
Zn3 N41 2.097(2)
N1 C2 1.325(3)
N1 C10 1.371(3)
C2 C3 1.408(4)
C2 C11 1.495(4)
C3 C4 1.355(4)
C4 C5 1.411(4)
C5 C6 1.403(4)
C5 C10 1.415(4)
C6 C7 1.371(4)
C7 C8 1.405(4)
C8 C9 1.371(3)
C9 O9 1.344(3)
C9 C10 1.431(3)
C12 C13 1.524(4)
N21 C22 1.322(3)
N21 C30 1.374(3)
C22 C23 1.405(4)
C22 C31 1.501(4)
C23 C24 1.356(4)
C24 C25 1.410(4)
C25 C26 1.407(4)
C25 C30 1.412(3)
C26 C27 1.356(4)
C27 C28 1.404(4)
C28 C29 1.380(3)
C29 O29 1.338(3)
C29 C30 1.426(3)
C32 C33 1.522(4)
N41 C42 1.321(3)
N41 C50 1.372(3)
C42 C43 1.411(4)
C42 C51 1.499(4)
C43 C44 1.356(5)
C44 C45 1.419(4)
C45 C46 1.411(4)
C45 C50 1.412(4)
C46 C47 1.354(4)
C47 C48 1.402(4)
C48 C49 1.374(4)
C49 O49 1.332(3)
C49 C50 1.431(3)
C52 C53 1.509(4)
C60 C61 1.502(4)
C61 C66 1.381(4)
C61 C62 1.391(4)
C62 C63 1.380(4)
C63 C64 1.374(5)
C64 C65 1.365(5)
C65 C66 1.374(5)
